data_7160331
loop_
_publ_author_name
'Bersneva, Eva V.'
'Savateev, Konstantin V.'
'Slepukhin, Pavel A.'
'Melekhin, Vsevolod V.'
'Tohtueva, Maria D.'
'Rusinov, Vladimir L.'

_publ_section_title
;
 Pyrimido[5,4-e]azolo[1,5-a]pyrimidines and pyrimido[4,5-e]
 [1,2,4]triazolo[5,1-c][1,2,4]triazines: one-pot multi-component synthesis
 and cytotoxic activity
;
_journal_name_full 'Organic &amp; Biomolecular Chemistry'
_journal_paper_doi 10.1039/D4OB01853B
_journal_year 2025
_chemical_formula_moiety 'C11 H14 N8 S'
_chemical_formula_sum 'C11 H14 N8 S'
_chemical_formula_weight 290.36
_space_group_crystal_system orthorhombic
_space_group_IT_number 61
_space_group_name_Hall '-P 2ac 2ab'
_space_group_name_H-M_alt 'P b c a'
_atom_sites_solution_hydrogens geom
_atom_sites_solution_primary iterative
_atom_sites_solution_secondary difmap
_audit_creation_date 2024-09-18
_audit_creation_method
;
  Olex2 1.2-ac2
  (compiled 2012.03.27 svn.r2268, GUI svn.r4156)
;
_audit_update_record
;
2024-11-08 deposited with the CCDC.	2025-01-06 downloaded from the CCDC.
;
_cell_angle_alpha 90.00
_cell_angle_beta 90.00
_cell_angle_gamma 90.00
_cell_formula_units_Z 8
_cell_length_a 13.0522(13)
_cell_length_b 7.5876(12)
_cell_length_c 28.440(4)
_cell_measurement_reflns_used 1671
_cell_measurement_temperature 295(2)
_cell_measurement_theta_max 24.2590
_cell_measurement_theta_min 2.8560
_cell_volume 2816.6(7)
_computing_cell_refinement 'CrysAlisPro 1.171.41.98a (Rigaku OD, 2021)'
_computing_data_collection 'CrysAlisPro 1.171.41.98a (Rigaku OD, 2021)'
_computing_data_reduction 'CrysAlisPro 1.171.41.98a (Rigaku OD, 2021)'
_computing_molecular_graphics
;
O. V. Dolomanov, L. J. Bourhis, R. J. Gildea, J. A. K. Howard and H. Puschmann,
OLEX2: a complete structure solution, refinement and analysis program.
J. Appl. Cryst. (2009). 42, 339-341.
;
_computing_publication_material
;
O. V. Dolomanov, L. J. Bourhis, R. J. Gildea, J. A. K. Howard and H. Puschmann,
OLEX2: a complete structure solution, refinement and analysis program.
J. Appl. Cryst. (2009). 42, 339-341.
;
_computing_structure_refinement
;
SHELXL, G.M. Sheldrick, Acta Cryst.
(2008). A64, 112-122
;
_computing_structure_solution 'J. Appl. Cryst. (2007) 40, 786-790'
_diffrn_ambient_temperature 295(2)
_diffrn_detector 'CCD plate'
_diffrn_detector_area_resol_mean 15.9555
_diffrn_detector_type Eos
_diffrn_measured_fraction_theta_full 0.9877
_diffrn_measured_fraction_theta_max 0.9184
_diffrn_measurement_details
;
List of Runs (angles in degrees, time in seconds):

  # Type    Start    End  Width  t~exp~   \w     \q     \k     \f   Frames
#--------------------------------------------------------------------------
  1  \w      6.00  91.00   1.00  100.00    --   21.40  38.00 -90.00   85
  2  \w     -7.00  93.00   1.00  100.00    --   21.40  19.00-150.00  100
;
_diffrn_measurement_device 'four-circle diffractometer'
_diffrn_measurement_device_type 'Xcalibur, Eos'
_diffrn_measurement_method '\w scans'
_diffrn_orient_matrix_type 'CrysAlisPro convention (1999,Acta A55,543-557)'
_diffrn_orient_matrix_UB_11 0.0169019000
_diffrn_orient_matrix_UB_12 0.0157409000
_diffrn_orient_matrix_UB_13 -0.0233674000
_diffrn_orient_matrix_UB_21 -0.0173273000
_diffrn_orient_matrix_UB_22 -0.0848417000
_diffrn_orient_matrix_UB_23 -0.0066533000
_diffrn_orient_matrix_UB_31 -0.0486884000
_diffrn_orient_matrix_UB_32 0.0356473000
_diffrn_orient_matrix_UB_33 -0.0057123000
_diffrn_radiation_monochromator graphite
_diffrn_radiation_probe x-ray
_diffrn_radiation_type 'Mo K\a'
_diffrn_radiation_wavelength 0.71073
_diffrn_reflns_av_R_equivalents 0.0785
_diffrn_reflns_av_unetI/netI 0.0890
_diffrn_reflns_limit_h_max 17
_diffrn_reflns_limit_h_min -9
_diffrn_reflns_limit_k_max 10
_diffrn_reflns_limit_k_min -10
_diffrn_reflns_limit_l_max 18
_diffrn_reflns_limit_l_min -39
_diffrn_reflns_number 11951
_diffrn_reflns_theta_full 26.00
_diffrn_reflns_theta_max 30.50
_diffrn_reflns_theta_min 2.86
_diffrn_source 'fine-focus sealed X-ray tube'
_diffrn_source_type 'Enhance (Mo) X-ray Source'
_exptl_absorpt_coefficient_mu 0.234
_exptl_absorpt_correction_T_max 1.00000
_exptl_absorpt_correction_T_min 0.63543
_exptl_absorpt_correction_type multi-scan
_exptl_absorpt_process_details
;
CrysAlisPro 1.171.41.98a (Rigaku Oxford Diffraction, 2021)
Empirical absorption correction using spherical harmonics,
implemented in SCALE3 ABSPACK scaling algorithm.
;
_exptl_crystal_colour yellow
_exptl_crystal_colour_primary yellow
_exptl_crystal_density_diffrn 1.370
_exptl_crystal_density_method 'not measured'
_exptl_crystal_description plank
_exptl_crystal_F_000 1216
_exptl_crystal_size_max 0.48
_exptl_crystal_size_mid 0.17
_exptl_crystal_size_min 0.06
_refine_diff_density_max 0.276
_refine_diff_density_min -0.292
_refine_diff_density_rms 0.065
_refine_ls_extinction_coef 0.0026(12)
_refine_ls_extinction_expression Fc^*^=kFc[1+0.001xFc^2^\l^3^/sin(2\q)]^-1/4^
_refine_ls_extinction_method SHELXL
_refine_ls_goodness_of_fit_ref 0.999
_refine_ls_hydrogen_treatment mixed
_refine_ls_matrix_type full
_refine_ls_number_parameters 184
_refine_ls_number_reflns 3957
_refine_ls_number_restraints 0
_refine_ls_restrained_S_all 0.999
_refine_ls_R_factor_all 0.1891
_refine_ls_R_factor_gt 0.0828
_refine_ls_shift/su_max 0.001
_refine_ls_shift/su_mean 0.000
_refine_ls_structure_factor_coef Fsqd
_refine_ls_weighting_details 'calc w=1/[\s^2^(Fo^2^)+(0.0980P)^2^+0.0000P] where P=(Fo^2^+2Fc^2^)/3'
_refine_ls_weighting_scheme calc
_refine_ls_wR_factor_gt 0.2002
_refine_ls_wR_factor_ref 0.2670
_reflns_number_gt 1446
_reflns_number_total 3957
_reflns_threshold_expression >2sigma(I)
_cod_data_source_file d4ob01853b2.cif
_cod_data_source_block exp_1520
_cod_original_cell_volume 2816.5(6)
_cod_database_code 7160331
_reflns_odcompleteness_completeness 98.77
_reflns_odcompleteness_iscentric 1
_reflns_odcompleteness_theta 28.22
_oxdiff_exptl_absorpt_empirical_details
;
Empirical correction (ABSPACK) includes:
- Absorption correction using spherical harmonics
- Frame scaling
;
_oxdiff_exptl_absorpt_empirical_full_max 1.380
_oxdiff_exptl_absorpt_empirical_full_min 0.786

loop_
_space_group_symop_id
_space_group_symop_operation_xyz
1 'x, y, z'
2 '-x+1/2, -y, z+1/2'
3 'x+1/2, -y+1/2, -z'
4 '-x, y+1/2, -z+1/2'
5 '-x, -y, -z'
6 'x-1/2, y, -z-1/2'
7 '-x-1/2, y-1/2, z'
8 'x, -y-1/2, z-1/2'

loop_
_atom_site_label
_atom_site_type_symbol
_atom_site_fract_x
_atom_site_fract_y
_atom_site_fract_z
_atom_site_U_iso_or_equiv
_atom_site_adp_type
_atom_site_occupancy
_atom_site_symmetry_multiplicity
_atom_site_calc_flag
_atom_site_refinement_flags
_atom_site_disorder_assembly
_atom_site_disorder_group
S1 S 0.46871(9) 0.9162(2) 0.57690(5) 0.1017(6) Uani 1 1 d . . .
N1 N 0.34140(19) 0.6759(4) 0.67582(10) 0.0574(8) Uani 1 1 d . . .
N2 N 0.4274(2) 0.7288(4) 0.65283(11) 0.0685(9) Uani 1 1 d . . .
N3 N 0.1303(2) 0.4519(4) 0.79568(10) 0.0651(9) Uani 1 1 d . . .
H3 H 0.0774 0.4890 0.7806 0.078 Uiso 1 1 calc R . .
N4 N 0.2831(2) 0.8268(5) 0.61507(11) 0.0684(9) Uani 1 1 d . . .
N6 N 0.1584(2) 0.7045(5) 0.66846(11) 0.0660(9) Uani 1 1 d . . .
N7 N 0.1494(2) 0.6183(4) 0.70799(11) 0.0633(8) Uani 1 1 d . . .
N10 N 0.3054(2) 0.4131(4) 0.79937(10) 0.0647(8) Uani 1 1 d . . .
N12 N 0.4173(2) 0.5316(4) 0.73981(11) 0.0636(9) Uani 1 1 d . . .
C3 C 0.3863(3) 0.8187(6) 0.61650(13) 0.0717(11) Uani 1 1 d . . .
C5 C 0.2559(3) 0.7361(6) 0.65291(13) 0.0615(10) Uani 1 1 d . . .
C8 C 0.2333(2) 0.5606(5) 0.73208(12) 0.0571(9) Uani 1 1 d . . .
C9 C 0.2209(3) 0.4757(5) 0.77622(13) 0.0592(9) Uani 1 1 d . . .
C11 C 0.3958(3) 0.4443(6) 0.77960(14) 0.0667(11) Uani 1 1 d . . .
H11 H 0.4521 0.3992 0.7956 0.080 Uiso 1 1 calc R . .
C13 C 0.3343(2) 0.5863(5) 0.71723(13) 0.0574(9) Uani 1 1 d . . .
C14 C 0.3809(4) 1.0418(8) 0.54320(18) 0.127(2) Uani 1 1 d . . .
H14A H 0.4171 1.1034 0.5188 0.190 Uiso 1 1 calc R . .
H14B H 0.3470 1.1254 0.5632 0.190 Uiso 1 1 calc R . .
H14C H 0.3310 0.9648 0.5293 0.190 Uiso 1 1 calc R . .
C15 C 0.1139(3) 0.3678(6) 0.84056(14) 0.0749(12) Uani 1 1 d . . .
H15A H 0.1535 0.2597 0.8415 0.090 Uiso 1 1 calc R . .
H15B H 0.0421 0.3358 0.8431 0.090 Uiso 1 1 calc R . .
C16 C 0.1421(3) 0.4780(7) 0.88229(14) 0.0882(14) Uani 1 1 d . . .
H16A H 0.2154 0.4984 0.8821 0.106 Uiso 1 1 calc R . .
H16B H 0.1084 0.5916 0.8798 0.106 Uiso 1 1 calc R . .
C17 C 0.1126(6) 0.3938(9) 0.9279(2) 0.134(2) Uani 1 1 d . . .
H17A H 0.0385 0.3849 0.9287 0.161 Uiso 1 1 calc R . .
H17B H 0.1395 0.2746 0.9279 0.161 Uiso 1 1 calc R . .
C18 C 0.1446(7) 0.4765(14) 0.9694(3) 0.205(4) Uani 1 1 d . . .
H18A H 0.2177 0.4663 0.9724 0.308 Uiso 1 1 calc R . .
H18B H 0.1123 0.4210 0.9959 0.308 Uiso 1 1 calc R . .
H18C H 0.1259 0.5988 0.9685 0.308 Uiso 1 1 calc R . .

loop_
_atom_site_aniso_label
_atom_site_aniso_U_11
_atom_site_aniso_U_22
_atom_site_aniso_U_33
_atom_site_aniso_U_23
_atom_site_aniso_U_13
_atom_site_aniso_U_12
S1 0.0804(9) 0.1160(12) 0.1087(11) 0.0181(8) 0.0229(6) -0.0023(7)
N1 0.0358(15) 0.064(2) 0.0727(19) -0.0103(15) -0.0021(13) -0.0011(13)
N2 0.0462(17) 0.077(2) 0.083(2) -0.0066(16) 0.0085(16) -0.0073(16)
N3 0.0347(14) 0.080(2) 0.081(2) -0.0030(17) -0.0020(14) 0.0018(14)
N4 0.0558(19) 0.077(2) 0.073(2) -0.0035(17) -0.0021(15) 0.0004(16)
N6 0.0397(17) 0.079(2) 0.080(2) -0.0066(17) -0.0049(14) 0.0069(15)
N7 0.0356(15) 0.077(2) 0.077(2) -0.0060(16) -0.0045(14) 0.0055(14)
N10 0.0399(15) 0.072(2) 0.082(2) -0.0024(16) -0.0046(14) 0.0048(15)
N12 0.0352(15) 0.076(2) 0.080(2) -0.0043(16) -0.0054(14) 0.0062(14)
C3 0.061(2) 0.078(3) 0.076(3) -0.010(2) 0.004(2) -0.002(2)
C5 0.0415(19) 0.074(3) 0.069(2) -0.0130(19) -0.0052(17) 0.0069(17)
C8 0.0323(17) 0.063(2) 0.076(2) -0.0123(18) -0.0064(15) 0.0032(15)
C9 0.0383(17) 0.064(2) 0.076(2) -0.0092(19) -0.0029(16) -0.0005(16)
C11 0.0372(19) 0.076(3) 0.087(3) -0.005(2) -0.0088(18) 0.0114(18)
C13 0.0415(18) 0.062(2) 0.069(2) -0.0129(18) -0.0036(16) 0.0028(16)
C14 0.133(5) 0.147(6) 0.100(4) 0.030(3) 0.026(3) 0.022(4)
C15 0.050(2) 0.088(3) 0.087(3) 0.006(2) 0.0047(19) -0.001(2)
C16 0.070(3) 0.108(4) 0.086(3) 0.001(3) 0.000(2) 0.007(3)
C17 0.139(5) 0.166(7) 0.096(4) 0.001(4) 0.009(4) -0.007(5)
C18 0.212(9) 0.277(13) 0.126(6) -0.002(6) -0.014(6) -0.029(8)

loop_
_atom_type_symbol
_atom_type_description
_atom_type_scat_dispersion_real
_atom_type_scat_dispersion_imag
_atom_type_scat_source
C C 0.0033 0.0016 'International Tables Vol C Tables 4.2.6.8 and 6.1.1.4'
H H 0.0000 0.0000 'International Tables Vol C Tables 4.2.6.8 and 6.1.1.4'
N N 0.0061 0.0033 'International Tables Vol C Tables 4.2.6.8 and 6.1.1.4'
S S 0.1246 0.1234 'International Tables Vol C Tables 4.2.6.8 and 6.1.1.4'

loop_
_geom_angle_atom_site_label_1
_geom_angle_atom_site_label_2
_geom_angle_atom_site_label_3
_geom_angle
_geom_angle_site_symmetry_1
_geom_angle_site_symmetry_3
_geom_angle_publ_flag
C3 S1 C14 100.4(2) . . ?
N2 N1 C5 110.2(3) . . ?
N2 N1 C13 128.3(3) . . ?
C13 N1 C5 121.4(3) . . ?
C3 N2 N1 100.9(3) . . ?
C9 N3 H3 117.8 . . ?
C9 N3 C15 124.4(3) . . ?
C15 N3 H3 117.8 . . ?
C5 N4 C3 102.7(3) . . ?
N7 N6 C5 116.7(3) . . ?
N6 N7 C8 121.4(3) . . ?
C11 N10 C9 116.8(3) . . ?
C13 N12 C11 113.0(3) . . ?
N2 C3 S1 118.0(3) . . ?
N4 C3 S1 125.7(3) . . ?
N4 C3 N2 116.3(3) . . ?
N4 C5 N1 109.9(3) . . ?
N4 C5 N6 127.0(3) . . ?
N6 C5 N1 123.0(4) . . ?
N7 C8 C9 119.9(3) . . ?
N7 C8 C13 124.1(4) . . ?
C13 C8 C9 116.0(3) . . ?
N3 C9 N10 118.2(3) . . ?
N3 C9 C8 122.4(3) . . ?
N10 C9 C8 119.3(3) . . ?
N10 C11 N12 129.2(3) . . ?
N10 C11 H11 115.4 . . ?
N12 C11 H11 115.4 . . ?
N1 C13 C8 113.3(3) . . ?
N12 C13 N1 121.2(3) . . ?
N12 C13 C8 125.5(4) . . ?
S1 C14 H14A 109.5 . . ?
S1 C14 H14B 109.5 . . ?
S1 C14 H14C 109.5 . . ?
H14A C14 H14B 109.5 . . ?
H14A C14 H14C 109.5 . . ?
H14B C14 H14C 109.5 . . ?
N3 C15 H15A 108.6 . . ?
N3 C15 H15B 108.6 . . ?
N3 C15 C16 114.7(4) . . ?
H15A C15 H15B 107.6 . . ?
C16 C15 H15A 108.6 . . ?
C16 C15 H15B 108.6 . . ?
C15 C16 H16A 109.1 . . ?
C15 C16 H16B 109.1 . . ?
H16A C16 H16B 107.8 . . ?
C17 C16 C15 112.6(5) . . ?
C17 C16 H16A 109.1 . . ?
C17 C16 H16B 109.1 . . ?
C16 C17 H17A 107.9 . . ?
C16 C17 H17B 107.9 . . ?
H17A C17 H17B 107.2 . . ?
C18 C17 C16 117.6(7) . . ?
C18 C17 H17A 107.9 . . ?
C18 C17 H17B 107.9 . . ?
C17 C18 H18A 109.5 . . ?
C17 C18 H18B 109.5 . . ?
C17 C18 H18C 109.5 . . ?
H18A C18 H18B 109.5 . . ?
H18A C18 H18C 109.5 . . ?
H18B C18 H18C 109.5 . . ?

loop_
_geom_bond_atom_site_label_1
_geom_bond_atom_site_label_2
_geom_bond_distance
_geom_bond_site_symmetry_2
_geom_bond_publ_flag
S1 C3 1.724(4) . ?
S1 C14 1.772(6) . ?
N1 N2 1.360(4) . ?
N1 C5 1.371(4) . ?
N1 C13 1.363(5) . ?
N2 C3 1.349(5) . ?
N3 H3 0.8600 . ?
N3 C9 1.317(4) . ?
N3 C15 1.443(5) . ?
N4 C3 1.349(5) . ?
N4 C5 1.326(5) . ?
N6 N7 1.306(4) . ?
N6 C5 1.369(4) . ?
N7 C8 1.364(4) . ?
N10 C9 1.370(4) . ?
N10 C11 1.328(4) . ?
N12 C11 1.341(5) . ?
N12 C13 1.327(4) . ?
C8 C9 1.420(5) . ?
C8 C13 1.398(4) . ?
C11 H11 0.9300 . ?
C14 H14A 0.9600 . ?
C14 H14B 0.9600 . ?
C14 H14C 0.9600 . ?
C15 H15A 0.9700 . ?
C15 H15B 0.9700 . ?
C15 C16 1.498(6) . ?
C16 H16A 0.9700 . ?
C16 H16B 0.9700 . ?
C16 C17 1.495(7) . ?
C17 H17A 0.9700 . ?
C17 H17B 0.9700 . ?
C17 C18 1.401(9) . ?
C18 H18A 0.9600 . ?
C18 H18B 0.9600 . ?
C18 H18C 0.9600 . ?

loop_
_geom_torsion_atom_site_label_1
_geom_torsion_atom_site_label_2
_geom_torsion_atom_site_label_3
_geom_torsion_atom_site_label_4
_geom_torsion
_geom_torsion_site_symmetry_1
_geom_torsion_site_symmetry_2
_geom_torsion_site_symmetry_3
_geom_torsion_site_symmetry_4
_geom_torsion_publ_flag
N1 N2 C3 S1 179.1(3) . . . . ?
N1 N2 C3 N4 0.3(4) . . . . ?
N2 N1 C5 N4 0.4(4) . . . . ?
N2 N1 C5 N6 -179.2(3) . . . . ?
N2 N1 C13 N12 -3.1(6) . . . . ?
N2 N1 C13 C8 177.0(3) . . . . ?
N3 C15 C16 C17 173.4(4) . . . . ?
N6 N7 C8 C9 176.6(3) . . . . ?
N6 N7 C8 C13 -0.3(6) . . . . ?
N7 N6 C5 N1 2.7(6) . . . . ?
N7 N6 C5 N4 -176.9(4) . . . . ?
N7 C8 C9 N3 -1.0(6) . . . . ?
N7 C8 C9 N10 177.8(3) . . . . ?
N7 C8 C13 N1 0.0(5) . . . . ?
N7 C8 C13 N12 -179.9(3) . . . . ?
C3 N4 C5 N1 -0.2(4) . . . . ?
C3 N4 C5 N6 179.4(4) . . . . ?
C5 N1 N2 C3 -0.4(4) . . . . ?
C5 N1 C13 N12 -178.5(3) . . . . ?
C5 N1 C13 C8 1.6(5) . . . . ?
C5 N4 C3 S1 -178.7(3) . . . . ?
C5 N4 C3 N2 -0.1(5) . . . . ?
C5 N6 N7 C8 -1.0(5) . . . . ?
C9 N3 C15 C16 74.5(5) . . . . ?
C9 N10 C11 N12 0.9(6) . . . . ?
C9 C8 C13 N1 -177.0(3) . . . . ?
C9 C8 C13 N12 3.1(5) . . . . ?
C11 N10 C9 N3 -177.9(3) . . . . ?
C11 N10 C9 C8 3.3(5) . . . . ?
C11 N12 C13 N1 -179.3(3) . . . . ?
C11 N12 C13 C8 0.6(5) . . . . ?
C13 N1 N2 C3 -176.2(4) . . . . ?
C13 N1 C5 N4 176.6(3) . . . . ?
C13 N1 C5 N6 -3.1(6) . . . . ?
C13 N12 C11 N10 -2.9(6) . . . . ?
C13 C8 C9 N3 176.1(3) . . . . ?
C13 C8 C9 N10 -5.0(5) . . . . ?
C14 S1 C3 N2 -171.2(4) . . . . ?
C14 S1 C3 N4 7.4(4) . . . . ?
C15 N3 C9 N10 1.6(6) . . . . ?
C15 N3 C9 C8 -179.5(4) . . . . ?
C15 C16 C17 C18 173.6(6) . . . . ?
